data_9016209
loop_
_publ_author_name
'Tjy, C. T. L.'
'Pobedimskaya, E. A.'
'Nadezhina, T. N.'
'Khomyakov, A. P.'

_publ_section_title
;
 Polymorphism of donnayite (Na,TR)Sr(CO3)2*H2O
;
_journal_name_full 'Moscow University Geology Bulletin'
_journal_page_first 60
_journal_page_last 70
_journal_volume 47
_journal_year 1992
_chemical_compound_source 'Khibiny alkaline massif'
_chemical_formula_sum 'C2 H2 Ba0.09 Ca0.19 Ce0.11 Dy0.02 Er0.01 Gd0.02 La0.09 Na0.5 O7 Pr0.01 Sr0.71 Y0.24 Yb0.01'
_chemical_name_mineral Donnayite-(Y)
_space_group_IT_number 160
_symmetry_space_group_name_Hall 'R 3 -2"'
_symmetry_space_group_name_H-M 'R 3 m :H'
_cell_angle_alpha 90
_cell_angle_beta 90
_cell_angle_gamma 120
_cell_formula_units_Z 3
_cell_length_a 5.211
_cell_length_b 5.211
_cell_length_c 18.357
_cell_volume 431.692
_database_code_amcsd 0018482
_exptl_crystal_density_diffrn 3.372
_cod_original_sg_symbol_H-M 'R 3 m'
_cod_original_formula_sum 'Na.5 Y.24 Ce.11 La.09 Gd.02 Dy.02 Er.01 Yb.01 Pr.01 Sr.71 Ca.19 Ba.09 C2 O7 H2'
_cod_database_code 9016209

loop_
_space_group_symop_operation_xyz
x,y,z
2/3+x,1/3+y,1/3+z
1/3+x,2/3+y,2/3+z
x,x-y,z
2/3+x,1/3+x-y,1/3+z
1/3+x,2/3+x-y,2/3+z
-y,-x,z
2/3-y,1/3-x,1/3+z
1/3-y,2/3-x,2/3+z
-x+y,y,z
2/3-x+y,1/3+y,1/3+z
1/3-x+y,2/3+y,2/3+z
-y,x-y,z
2/3-y,1/3+x-y,1/3+z
1/3-y,2/3+x-y,2/3+z
-x+y,-x,z
2/3-x+y,1/3-x,1/3+z
1/3-x+y,2/3-x,2/3+z

loop_
_atom_site_label
_atom_site_fract_x
_atom_site_fract_y
_atom_site_fract_z
_atom_site_occupancy
_atom_site_U_iso_or_equiv
_atom_site_type_symbol
_atom_site_attached_hydrogens
Na1 0.00000 0.00000 0.00000 0.49000 0.02368 Na 0
Y 0.00000 0.00000 0.00000 0.24000 0.02368 Y 0
Ce 0.00000 0.00000 0.00000 0.11000 0.02368 Ce 0
La 0.00000 0.00000 0.00000 0.09000 0.02368 La 0
Gd 0.00000 0.00000 0.00000 0.02000 0.02368 Gd 0
Dy 0.00000 0.00000 0.00000 0.02000 0.02368 Dy 0
Er 0.00000 0.00000 0.00000 0.01000 0.02368 Er 0
Yb 0.00000 0.00000 0.00000 0.01000 0.02368 Yb 0
Pr 0.00000 0.00000 0.00000 0.01000 0.02368 Pr 0
Sr 0.00000 0.00000 0.79400 0.71000 0.01229 Sr 0
Ca 0.00000 0.00000 0.79400 0.19000 0.01229 Ca 0
Ba 0.00000 0.00000 0.79400 0.09000 0.01229 Ba 0
Na2 0.00000 0.00000 0.79400 0.01000 0.01229 Na 0
C 0.00000 0.00000 0.41600 1.00000 0.01735 C 0
O1 -0.14300 0.14300 0.42200 1.00000 0.02153 O 0
Wat2 0.16900 0.13900 0.57000 0.16667 0.04686 O 2
O2 0.16900 0.13900 0.57000 0.08333 0.04686 O 0
C2 0.16900 0.13900 0.57000 0.16667 0.04686 C 0
O3 0.08000 0.36100 0.91100 0.25000 0.07092 O 0
O4 0.09100 0.11800 0.65300 0.16667 0.01013 O 0

loop_
_cod_changelog_entry_id
_cod_changelog_entry_author
_cod_changelog_entry_date
_cod_changelog_entry_text
1
;cod-tools version 3.8.0
Id: cif_guess_AMCSD_atom_types 9581 2023-05-17 12:35:41Z saulius
;
2023-05-21T08:54:56+03:00
;Derived atom types and hydrogen counts
from atom names that follow the AMCSD naming convention
(Wat == water, O-H == hydroxyl).
;
2
;cod-tools version 3.10.1
Id: cif_fix_AMCSD_atom_labels 10224 2024-08-07 11:09:31Z saulius
;
2024-08-07T19:40:17+03:00
;Changed the following '_atom_site_label' values:
the first duplicated label 'Na'  converted to 'Na1'
duplicated label 'Na' at index 12 converted to 'Na2'
;

loop_
_cod_related_entry_id
_cod_related_entry_database
_cod_related_entry_code
1 AMCSD 0018482
